data_7002897
loop_
_publ_author_name
'Si, Zhenjun'
'Li, Xiaona'
'Li, Xiyan'
'Xu, Guohai'
'Pan, Chenling'
'Guo, Zhiyong'
'Zhang, Hongjie'
'Zhou, Liang'

_publ_section_title
;
 Novel Re(i) dendrimers: synthesis, characterization and theoretical
 studies
;
_journal_issue 47
_journal_name_full 'Dalton Transactions'
_journal_page_first 10592
_journal_page_last 10600
_journal_paper_doi 10.1039/b912939a
_journal_year 2009
_chemical_formula_moiety '2(C34 H19 Br N5 O3 Re), 3(C H Cl3)'
_chemical_formula_sum 'C71 H41 Br2 Cl9 N10 O6 Re2'
_chemical_formula_weight 1981.41
_chemical_name_systematic
;
?
;
_space_group_IT_number 2
_symmetry_cell_setting triclinic
_symmetry_space_group_name_Hall '-P 1'
_symmetry_space_group_name_H-M 'P -1'
_atom_sites_solution_hydrogens geom
_atom_sites_solution_primary direct
_atom_sites_solution_secondary difmap
_audit_creation_method SHELXL-97
_cell_angle_alpha 70.5850(10)
_cell_angle_beta 88.5970(10)
_cell_angle_gamma 79.0500(10)
_cell_formula_units_Z 1
_cell_length_a 11.9408(8)
_cell_length_b 12.7779(9)
_cell_length_c 13.1483(9)
_cell_measurement_temperature 215(2)
_cell_volume 1856.0(2)
_computing_structure_refinement 'SHELXL-97 (Sheldrick, 1997)'
_diffrn_ambient_temperature 215(2)
_diffrn_measured_fraction_theta_full 0.971
_diffrn_measured_fraction_theta_max 0.958
_diffrn_radiation_monochromator graphite
_diffrn_radiation_source 'fine-focus sealed tube'
_diffrn_radiation_type MoK\a
_diffrn_radiation_wavelength 0.71073
_diffrn_reflns_av_R_equivalents 0.0257
_diffrn_reflns_av_sigmaI/netI 0.0618
_diffrn_reflns_limit_h_max 13
_diffrn_reflns_limit_h_min -14
_diffrn_reflns_limit_k_max 15
_diffrn_reflns_limit_k_min -13
_diffrn_reflns_limit_l_max 16
_diffrn_reflns_limit_l_min -15
_diffrn_reflns_number 9935
_diffrn_reflns_theta_full 25.00
_diffrn_reflns_theta_max 25.95
_diffrn_reflns_theta_min 2.44
_exptl_absorpt_coefficient_mu 4.716
_exptl_absorpt_correction_T_max 0.408
_exptl_absorpt_correction_T_min 0.267
_exptl_absorpt_correction_type empirical
_exptl_crystal_colour yellow
_exptl_crystal_density_diffrn 1.773
_exptl_crystal_density_method 'not measured'
_exptl_crystal_F_000 958
_exptl_crystal_size_max 0.33
_exptl_crystal_size_mid 0.24
_exptl_crystal_size_min 0.19
_refine_diff_density_max 6.104
_refine_diff_density_min -2.407
_refine_diff_density_rms 0.280
_refine_ls_extinction_method none
_refine_ls_goodness_of_fit_ref 1.122
_refine_ls_matrix_type full
_refine_ls_number_parameters 449
_refine_ls_number_reflns 6956
_refine_ls_number_restraints 9
_refine_ls_restrained_S_all 1.127
_refine_ls_R_factor_all 0.0940
_refine_ls_R_factor_gt 0.0789
_refine_ls_shift/su_max 0.001
_refine_ls_shift/su_mean 0.000
_refine_ls_structure_factor_coef Fsqd
_refine_ls_weighting_details 'calc w=1/[\s^2^(Fo^2^)+(0.1617P)^2^+0.0000P] where P=(Fo^2^+2Fc^2^)/3'
_refine_ls_weighting_scheme calc
_refine_ls_wR_factor_gt 0.2220
_refine_ls_wR_factor_ref 0.2366
_reflns_number_gt 5570
_reflns_number_total 6956
_reflns_threshold_expression >2sigma(I)
_cod_data_source_file b912939a.txt
_cod_data_source_block CCDC_722314
_cod_original_sg_symbol_H-M p-1
_cod_database_code 7002897

loop_
_symmetry_equiv_pos_as_xyz
'x, y, z'
'-x, -y, -z'

loop_
_atom_site_label
_atom_site_type_symbol
_atom_site_fract_x
_atom_site_fract_y
_atom_site_fract_z
_atom_site_U_iso_or_equiv
_atom_site_adp_type
_atom_site_occupancy
_atom_site_symmetry_multiplicity
_atom_site_calc_flag
_atom_site_refinement_flags
_atom_site_disorder_assembly
_atom_site_disorder_group
C1 C 0.8619(11) 0.4908(14) 0.4647(12) 0.047(4) Uani 1 1 d . . .
C2 C 0.6817(11) 0.4344(11) 0.5906(12) 0.044(3) Uani 1 1 d . . .
C3 C 0.8943(10) 0.3580(10) 0.6739(11) 0.036(3) Uani 1 1 d . . .
C4 C 0.6355(10) 0.3715(11) 0.3717(10) 0.039(3) Uani 1 1 d . . .
H4 H 0.5914 0.4258 0.3963 0.046 Uiso 1 1 calc R . .
C5 C 0.5912(10) 0.3418(11) 0.2931(11) 0.042(3) Uani 1 1 d . . .
H5 H 0.5181 0.3767 0.2637 0.051 Uiso 1 1 calc R . .
C6 C 0.6543(9) 0.2608(11) 0.2575(10) 0.036(3) Uani 1 1 d . . .
H6 H 0.6227 0.2382 0.2062 0.043 Uiso 1 1 calc R . .
C7 C 0.7640(9) 0.2126(10) 0.2971(9) 0.033(2) Uani 1 1 d . . .
C8 C 0.8064(10) 0.2483(9) 0.3736(9) 0.030(2) Uani 1 1 d . . .
C9 C 0.9202(9) 0.2066(8) 0.4195(9) 0.026(2) Uani 1 1 d . . .
C10 C 1.0576(10) 0.2059(10) 0.5420(10) 0.032(2) Uani 1 1 d . . .
H10 H 1.0793 0.2314 0.5957 0.038 Uiso 1 1 calc R . .
C11 C 1.1381(9) 0.1284(10) 0.5107(9) 0.031(2) Uani 1 1 d . . .
H11 H 1.2116 0.1049 0.5420 0.037 Uiso 1 1 calc R . .
C12 C 1.1071(9) 0.0875(10) 0.4330(9) 0.030(2) Uani 1 1 d . . .
H12 H 1.1587 0.0348 0.4122 0.036 Uiso 1 1 calc R . .
C13 C 0.9979(9) 0.1264(9) 0.3865(9) 0.027(2) Uani 1 1 d . . .
C14 C 0.9519(9) 0.0918(9) 0.3091(9) 0.027(2) Uani 1 1 d . . .
C15 C 0.8396(8) 0.1279(9) 0.2666(9) 0.026(2) Uani 1 1 d . . .
C16 C 0.9126(9) -0.0008(10) 0.2015(10) 0.032(2) Uani 1 1 d . . .
C17 C 0.9292(10) -0.0799(10) 0.1407(9) 0.033(2) Uani 1 1 d . . .
C18 C 0.8363(10) -0.1221(11) 0.1204(10) 0.035(3) Uani 1 1 d . . .
H18 H 0.7669 -0.1041 0.1502 0.042 Uiso 1 1 calc R . .
C19 C 0.8449(11) -0.1900(11) 0.0571(10) 0.040(3) Uani 1 1 d . . .
H19 H 0.7825 -0.2189 0.0452 0.048 Uiso 1 1 calc R . .
C20 C 0.9507(12) -0.2151(11) 0.0102(9) 0.039(3) Uani 1 1 d . . .
C21 C 1.0434(10) -0.1743(10) 0.0315(10) 0.033(2) Uani 1 1 d . . .
H21 H 1.1127 -0.1906 0.0009 0.040 Uiso 1 1 calc R . .
C22 C 1.0334(10) -0.1080(10) 0.0992(10) 0.035(3) Uani 1 1 d . . .
H22 H 1.0968 -0.0833 0.1159 0.042 Uiso 1 1 calc R . .
C23 C 0.8742(11) -0.2668(11) -0.1378(10) 0.039(3) Uani 1 1 d . . .
C24 C 0.7722(14) -0.1982(14) -0.1637(12) 0.056(4) Uani 1 1 d . . .
H24 H 0.7464 -0.1452 -0.1299 0.068 Uiso 1 1 calc R . .
C25 C 0.7039(15) -0.2102(16) -0.2468(14) 0.064(4) Uani 1 1 d . . .
H25 H 0.6341 -0.1612 -0.2695 0.077 Uiso 1 1 calc R . .
C26 C 0.7378(17) -0.2885(17) -0.2911(14) 0.071(5) Uani 1 1 d . . .
H26 H 0.6873 -0.2977 -0.3388 0.085 Uiso 1 1 calc R . .
C27 C 0.8489(16) -0.3610(14) -0.2699(12) 0.060(4) Uani 1 1 d . . .
H27 H 0.8712 -0.4124 -0.3061 0.072 Uiso 1 1 calc R . .
C28 C 0.9262(17) -0.3514(13) -0.1894(11) 0.057(4) Uani 1 1 d . . .
C29 C 1.0306(13) -0.4012(11) -0.1474(10) 0.042(3) Uani 1 1 d . . .
C30 C 1.1113(15) -0.4837(12) -0.1694(11) 0.054(4) Uani 1 1 d . . .
H30 H 1.0974 -0.5106 -0.2245 0.065 Uiso 1 1 calc R . .
C31 C 1.2123(14) -0.5251(13) -0.1084(13) 0.056(4) Uani 1 1 d . . .
H31 H 1.2672 -0.5806 -0.1219 0.067 Uiso 1 1 calc R . .
C32 C 1.2312(12) -0.4830(12) -0.0264(13) 0.050(3) Uani 1 1 d . . .
H32 H 1.3002 -0.5111 0.0133 0.060 Uiso 1 1 calc R . .
C33 C 1.1544(12) -0.4036(11) -0.0015(10) 0.042(3) Uani 1 1 d . . .
H33 H 1.1675 -0.3800 0.0561 0.051 Uiso 1 1 calc R . .
C34 C 1.0532(11) -0.3581(10) -0.0674(9) 0.036(3) Uani 1 1 d . . .
C35 C 0.4862(14) 0.1106(9) 0.6079(11) 0.056(9) Uani 0.50 1 d PD . .
H35 H 0.5570 0.1101 0.6443 0.067 Uiso 0.50 1 calc PR . .
C36 C 0.6396(10) 0.1657(10) 0.9976(8) 0.039(3) Uani 1 1 d D . .
H36 H 0.7052 0.1392 1.0491 0.046 Uiso 1 1 calc R . .
N1 N 0.9510(8) 0.2452(8) 0.4988(8) 0.031(2) Uani 1 1 d . . .
N2 N 0.7410(8) 0.3243(8) 0.4144(8) 0.032(2) Uani 1 1 d . . .
N3 N 0.9965(8) 0.0093(8) 0.2628(8) 0.032(2) Uani 1 1 d . . .
H3 H 1.0655 -0.0284 0.2718 0.038 Uiso 1 1 calc R . .
N4 N 0.8131(8) 0.0721(9) 0.2010(8) 0.034(2) Uani 1 1 d . . .
N5 N 0.9598(9) -0.2777(8) -0.0614(8) 0.038(2) Uani 1 1 d . . .
O1 O 0.8790(9) 0.5752(9) 0.4169(9) 0.053(3) Uani 1 1 d . . .
O2 O 0.6048(9) 0.4832(10) 0.6180(10) 0.069(3) Uani 1 1 d . . .
O3 O 0.9407(9) 0.3663(8) 0.7454(8) 0.050(2) Uani 1 1 d . . .
Br1 Br 0.75320(10) 0.16121(11) 0.66182(11) 0.0407(3) Uani 1 1 d . . .
Re1 Re 0.81556(4) 0.35156(4) 0.55000(4) 0.0310(2) Uani 1 1 d . . .
Cl1 Cl 0.4070(7) 0.0403(7) 0.7073(6) 0.0579(18) Uiso 0.50 1 d PD . .
Cl2 Cl 0.5285(11) 0.0605(13) 0.5047(9) 0.112(4) Uani 0.50 1 d PD . .
Cl3 Cl 0.4265(8) 0.2498(7) 0.5486(7) 0.071(2) Uani 0.50 1 d PD . .
Cl4 Cl 0.6353(18) 0.2869(13) 0.8873(13) 0.298(9) Uiso 1 1 d D . .
Cl5 Cl 0.6047(19) 0.0784(15) 0.9375(16) 0.315(10) Uiso 1 1 d D . .
Cl6 Cl 0.5046(13) 0.2157(17) 1.0389(17) 0.336(11) Uiso 1 1 d D . .

loop_
_atom_site_aniso_label
_atom_site_aniso_U_11
_atom_site_aniso_U_22
_atom_site_aniso_U_33
_atom_site_aniso_U_23
_atom_site_aniso_U_13
_atom_site_aniso_U_12
C1 0.031(6) 0.070(11) 0.051(8) -0.046(8) -0.006(6) 0.012(6)
C2 0.032(6) 0.037(7) 0.061(8) -0.016(6) 0.009(6) -0.002(5)
C3 0.037(6) 0.024(6) 0.052(7) -0.020(5) 0.014(6) -0.005(5)
C4 0.027(6) 0.042(7) 0.045(7) -0.018(6) 0.003(5) 0.002(5)
C5 0.025(6) 0.044(7) 0.061(8) -0.025(6) -0.001(5) -0.001(5)
C6 0.023(5) 0.044(7) 0.041(6) -0.017(6) -0.003(5) -0.006(5)
C7 0.029(6) 0.034(6) 0.031(6) -0.008(5) 0.006(5) -0.005(5)
C8 0.033(6) 0.023(5) 0.036(6) -0.014(5) 0.007(5) -0.005(4)
C9 0.027(5) 0.018(5) 0.035(6) -0.012(4) 0.002(4) -0.003(4)
C10 0.033(6) 0.030(6) 0.039(6) -0.018(5) -0.004(5) -0.009(5)
C11 0.021(5) 0.031(6) 0.042(6) -0.017(5) 0.003(4) -0.002(4)
C12 0.028(5) 0.032(6) 0.042(6) -0.028(5) 0.008(5) -0.007(4)
C13 0.029(5) 0.023(5) 0.032(6) -0.017(5) 0.007(4) -0.002(4)
C14 0.028(5) 0.025(5) 0.033(6) -0.014(5) 0.008(4) -0.007(4)
C15 0.022(5) 0.024(5) 0.030(5) -0.009(4) 0.004(4) -0.003(4)
C16 0.025(5) 0.039(6) 0.042(6) -0.027(5) 0.007(5) -0.009(5)
C17 0.038(6) 0.029(6) 0.034(6) -0.018(5) 0.009(5) -0.002(5)
C18 0.029(6) 0.044(7) 0.040(6) -0.023(6) 0.006(5) -0.008(5)
C19 0.035(6) 0.048(7) 0.051(7) -0.035(6) 0.015(5) -0.012(5)
C20 0.059(8) 0.043(7) 0.022(5) -0.017(5) 0.013(5) -0.017(6)
C21 0.030(6) 0.037(6) 0.040(6) -0.024(5) 0.008(5) -0.006(5)
C22 0.031(6) 0.039(7) 0.038(6) -0.018(5) 0.003(5) -0.006(5)
C23 0.051(8) 0.042(7) 0.036(6) -0.026(6) 0.011(6) -0.016(6)
C24 0.069(10) 0.057(9) 0.053(9) -0.031(8) 0.001(7) -0.015(8)
C25 0.061(10) 0.074(11) 0.066(10) -0.030(9) 0.004(8) -0.020(8)
C26 0.087(13) 0.081(13) 0.059(10) -0.025(9) 0.002(9) -0.052(11)
C27 0.090(12) 0.061(10) 0.046(8) -0.029(8) -0.004(8) -0.034(9)
C28 0.107(14) 0.046(8) 0.037(7) -0.028(7) 0.021(8) -0.035(9)
C29 0.058(8) 0.037(7) 0.038(7) -0.014(6) 0.008(6) -0.021(6)
C30 0.088(12) 0.050(8) 0.046(8) -0.035(7) 0.037(8) -0.033(8)
C31 0.066(10) 0.046(8) 0.074(10) -0.041(8) 0.029(8) -0.020(7)
C32 0.047(8) 0.042(8) 0.066(9) -0.033(7) 0.008(7) 0.003(6)
C33 0.055(8) 0.040(7) 0.041(7) -0.022(6) 0.022(6) -0.018(6)
C34 0.046(7) 0.036(6) 0.035(6) -0.019(5) 0.017(5) -0.020(5)
C35 0.034(13) 0.050(17) 0.065(18) 0.017(14) -0.010(13) -0.032(12)
C36 0.045(7) 0.058(8) 0.022(5) -0.014(5) 0.011(5) -0.032(6)
N1 0.023(4) 0.028(5) 0.047(6) -0.022(4) 0.005(4) -0.005(4)
N2 0.023(4) 0.030(5) 0.044(6) -0.017(4) 0.001(4) -0.001(4)
N3 0.030(5) 0.038(5) 0.034(5) -0.022(4) 0.005(4) -0.003(4)
N4 0.036(5) 0.041(6) 0.033(5) -0.021(4) 0.010(4) -0.014(4)
N5 0.055(6) 0.032(5) 0.038(5) -0.024(5) 0.009(5) -0.014(5)
O1 0.056(6) 0.038(6) 0.072(7) -0.022(5) 0.013(5) -0.019(5)
O2 0.051(6) 0.066(7) 0.086(8) -0.038(6) 0.019(6) 0.016(5)
O3 0.064(6) 0.053(6) 0.052(5) -0.034(5) 0.002(5) -0.027(5)
Br1 0.0297(6) 0.0353(7) 0.0600(8) -0.0207(6) 0.0011(5) -0.0043(5)
Re1 0.0270(3) 0.0281(3) 0.0443(3) -0.0228(2) 0.00520(19) -0.00185(18)
Cl2 0.110(9) 0.169(13) 0.065(6) -0.046(7) 0.038(6) -0.035(8)
Cl3 0.075(5) 0.050(4) 0.073(5) 0.002(4) -0.041(4) -0.016(4)

loop_
_atom_type_symbol
_atom_type_description
_atom_type_scat_dispersion_real
_atom_type_scat_dispersion_imag
_atom_type_scat_source
C C 0.0033 0.0016 'International Tables Vol C Tables 4.2.6.8 and 6.1.1.4'
H H 0.0000 0.0000 'International Tables Vol C Tables 4.2.6.8 and 6.1.1.4'
N N 0.0061 0.0033 'International Tables Vol C Tables 4.2.6.8 and 6.1.1.4'
O O 0.0106 0.0060 'International Tables Vol C Tables 4.2.6.8 and 6.1.1.4'
Br Br -0.2901 2.4595 'International Tables Vol C Tables 4.2.6.8 and 6.1.1.4'
Re Re -1.0185 7.2310 'International Tables Vol C Tables 4.2.6.8 and 6.1.1.4'
Cl Cl 0.1484 0.1585 'International Tables Vol C Tables 4.2.6.8 and 6.1.1.4'

loop_
_geom_angle_atom_site_label_1
_geom_angle_atom_site_label_2
_geom_angle_atom_site_label_3
_geom_angle
_geom_angle_site_symmetry_1
_geom_angle_site_symmetry_3
_geom_angle_publ_flag
O1 C1 Re1 173.8(11) . . ?
O2 C2 Re1 177.3(14) . . ?
O3 C3 Re1 177.3(11) . . ?
N2 C4 C5 121.5(11) . . ?
N2 C4 H4 119.3 . . ?
C5 C4 H4 119.3 . . ?
C4 C5 C6 120.0(11) . . ?
C4 C5 H5 120.0 . . ?
C6 C5 H5 120.0 . . ?
C5 C6 C7 120.3(11) . . ?
C5 C6 H6 119.8 . . ?
C7 C6 H6 119.8 . . ?
C6 C7 C8 117.5(11) . . ?
C6 C7 C15 126.2(11) . . ?
C8 C7 C15 116.2(10) . . ?
N2 C8 C7 122.3(10) . . ?
N2 C8 C9 114.7(10) . . ?
C7 C8 C9 123.0(10) . . ?
N1 C9 C13 121.0(10) . . ?
N1 C9 C8 117.6(9) . . ?
C13 C9 C8 121.4(10) . . ?
N1 C10 C11 123.5(10) . . ?
N1 C10 H10 118.3 . . ?
C11 C10 H10 118.3 . . ?
C12 C11 C10 119.3(10) . . ?
C12 C11 H11 120.4 . . ?
C10 C11 H11 120.4 . . ?
C11 C12 C13 118.7(10) . . ?
C11 C12 H12 120.6 . . ?
C13 C12 H12 120.6 . . ?
C12 C13 C14 126.1(9) . . ?
C12 C13 C9 119.9(9) . . ?
C14 C13 C9 114.0(10) . . ?
C15 C14 C13 125.4(10) . . ?
C15 C14 N3 102.7(9) . . ?
C13 C14 N3 131.6(10) . . ?
N4 C15 C14 113.6(9) . . ?
N4 C15 C7 126.6(10) . . ?
C14 C15 C7 119.7(10) . . ?
N3 C16 N4 112.4(10) . . ?
N3 C16 C17 123.1(10) . . ?
N4 C16 C17 124.5(10) . . ?
C22 C17 C18 120.0(10) . . ?
C22 C17 C16 121.1(11) . . ?
C18 C17 C16 118.8(10) . . ?
C19 C18 C17 121.4(11) . . ?
C19 C18 H18 119.3 . . ?
C17 C18 H18 119.3 . . ?
C18 C19 C20 118.9(11) . . ?
C18 C19 H19 120.6 . . ?
C20 C19 H19 120.6 . . ?
C21 C20 N5 120.1(11) . . ?
C21 C20 C19 119.7(10) . . ?
N5 C20 C19 120.1(11) . . ?
C20 C21 C22 120.4(10) . . ?
C20 C21 H21 119.8 . . ?
C22 C21 H21 119.8 . . ?
C17 C22 C21 119.6(11) . . ?
C17 C22 H22 120.2 . . ?
C21 C22 H22 120.2 . . ?
C24 C23 N5 131.2(12) . . ?
C24 C23 C28 126.3(13) . . ?
N5 C23 C28 102.5(12) . . ?
C23 C24 C25 116.8(14) . . ?
C23 C24 H24 121.6 . . ?
C25 C24 H24 121.6 . . ?
C26 C25 C24 121.7(18) . . ?
C26 C25 H25 119.1 . . ?
C24 C25 H25 119.1 . . ?
C25 C26 C27 123.6(16) . . ?
C25 C26 H26 118.2 . . ?
C27 C26 H26 118.2 . . ?
C26 C27 C28 118.3(15) . . ?
C26 C27 H27 120.9 . . ?
C28 C27 H27 120.9 . . ?
C29 C28 C27 136.6(14) . . ?
C29 C28 C23 110.4(12) . . ?
C27 C28 C23 113.0(16) . . ?
C28 C29 C30 131.4(13) . . ?
C28 C29 C34 108.2(13) . . ?
C30 C29 C34 120.4(14) . . ?
C31 C30 C29 119.1(13) . . ?
C31 C30 H30 120.4 . . ?
C29 C30 H30 120.4 . . ?
C30 C31 C32 119.3(13) . . ?
C30 C31 H31 120.3 . . ?
C32 C31 H31 120.3 . . ?
C33 C32 C31 123.5(15) . . ?
C33 C32 H32 118.3 . . ?
C31 C32 H32 118.3 . . ?
C32 C33 C34 116.8(12) . . ?
C32 C33 H33 121.6 . . ?
C34 C33 H33 121.6 . . ?
N5 C34 C29 109.1(12) . . ?
N5 C34 C33 130.0(11) . . ?
C29 C34 C33 120.7(12) . . ?
Cl1 C35 Cl3 113.2(8) . . ?
Cl1 C35 Cl2 120.5(9) . . ?
Cl3 C35 Cl2 106.1(10) . . ?
Cl1 C35 H35 105.3 . . ?
Cl3 C35 H35 105.3 . . ?
Cl2 C35 H35 105.3 . . ?
Cl5 C36 Cl4 100.4(9) . . ?
Cl5 C36 Cl6 100.2(9) . . ?
Cl4 C36 Cl6 93.1(8) . . ?
Cl5 C36 H36 119.4 . . ?
Cl4 C36 H36 119.4 . . ?
Cl6 C36 H36 119.4 . . ?
C10 N1 C9 117.6(9) . . ?
C10 N1 Re1 126.9(8) . . ?
C9 N1 Re1 115.3(7) . . ?
C4 N2 C8 118.2(10) . . ?
C4 N2 Re1 125.2(8) . . ?
C8 N2 Re1 116.5(7) . . ?
C16 N3 C14 108.2(9) . . ?
C16 N3 H3 125.9 . . ?
C14 N3 H3 125.9 . . ?
C16 N4 C15 103.0(9) . . ?
C34 N5 C23 109.8(10) . . ?
C34 N5 C20 125.7(11) . . ?
C23 N5 C20 124.5(11) . . ?
C2 Re1 C3 87.6(6) . . ?
C2 Re1 C1 90.9(5) . . ?
C3 Re1 C1 88.5(5) . . ?
C2 Re1 N1 172.2(5) . . ?
C3 Re1 N1 98.4(4) . . ?
C1 Re1 N1 94.3(4) . . ?
C2 Re1 N2 98.3(5) . . ?
C3 Re1 N2 173.0(4) . . ?
C1 Re1 N2 95.1(4) . . ?
N1 Re1 N2 75.3(3) . . ?
C2 Re1 Br1 89.9(4) . . ?
C3 Re1 Br1 92.5(3) . . ?
C1 Re1 Br1 178.7(4) . . ?
N1 Re1 Br1 84.8(2) . . ?
N2 Re1 Br1 83.7(3) . . ?
C35 Cl2 Cl2 118.2(10) . 2_656 ?

loop_
_geom_bond_atom_site_label_1
_geom_bond_atom_site_label_2
_geom_bond_distance
_geom_bond_site_symmetry_2
_geom_bond_publ_flag
C1 O1 1.106(18) . ?
C1 Re1 1.936(18) . ?
C2 O2 1.131(16) . ?
C2 Re1 1.910(13) . ?
C3 O3 1.148(16) . ?
C3 Re1 1.933(14) . ?
C4 N2 1.336(15) . ?
C4 C5 1.362(18) . ?
C4 H4 0.9300 . ?
C5 C6 1.367(18) . ?
C5 H5 0.9300 . ?
C6 C7 1.371(16) . ?
C6 H6 0.9300 . ?
C7 C8 1.376(16) . ?
C7 C15 1.430(15) . ?
C8 N2 1.371(14) . ?
C8 C9 1.430(15) . ?
C9 N1 1.377(14) . ?
C9 C13 1.418(14) . ?
C10 N1 1.341(15) . ?
C10 C11 1.401(16) . ?
C10 H10 0.9300 . ?
C11 C12 1.378(15) . ?
C11 H11 0.9300 . ?
C12 C13 1.383(16) . ?
C12 H12 0.9300 . ?
C13 C14 1.398(15) . ?
C14 C15 1.397(15) . ?
C14 N3 1.401(14) . ?
C15 N4 1.365(14) . ?
C16 N3 1.353(14) . ?
C16 N4 1.362(15) . ?
C16 C17 1.467(15) . ?
C17 C22 1.379(16) . ?
C17 C18 1.389(16) . ?
C18 C19 1.379(16) . ?
C18 H18 0.9300 . ?
C19 C20 1.420(17) . ?
C19 H19 0.9300 . ?
C20 C21 1.381(17) . ?
C20 N5 1.414(14) . ?
C21 C22 1.408(16) . ?
C21 H21 0.9300 . ?
C22 H22 0.9300 . ?
C23 C24 1.34(2) . ?
C23 N5 1.406(17) . ?
C23 C28 1.493(18) . ?
C24 C25 1.44(2) . ?
C24 H24 0.9300 . ?
C25 C26 1.32(2) . ?
C25 H25 0.9300 . ?
C26 C27 1.44(3) . ?
C26 H26 0.9300 . ?
C27 C28 1.47(2) . ?
C27 H27 0.9300 . ?
C28 C29 1.33(2) . ?
C29 C30 1.39(2) . ?
C29 C34 1.393(17) . ?
C30 C31 1.38(2) . ?
C30 H30 0.9300 . ?
C31 C32 1.40(2) . ?
C31 H31 0.9300 . ?
C32 C33 1.353(18) . ?
C32 H32 0.9300 . ?
C33 C34 1.413(19) . ?
C33 H33 0.9300 . ?
C34 N5 1.386(16) . ?
C35 Cl1 1.701(9) . ?
C35 Cl3 1.704(10) . ?
C35 Cl2 1.711(10) . ?
C35 H35 0.9800 . ?
C36 Cl5 1.680(9) . ?
C36 Cl4 1.727(9) . ?
C36 Cl6 1.761(9) . ?
C36 H36 0.9800 . ?
N1 Re1 2.154(9) . ?
N2 Re1 2.168(10) . ?
N3 H3 0.8600 . ?
Br1 Re1 2.6248(14) . ?
Cl2 Cl2 1.84(3) 2_656 ?

loop_
_geom_torsion_atom_site_label_1
_geom_torsion_atom_site_label_2
_geom_torsion_atom_site_label_3
_geom_torsion_atom_site_label_4
_geom_torsion
_geom_torsion_site_symmetry_1
_geom_torsion_site_symmetry_2
_geom_torsion_site_symmetry_3
_geom_torsion_site_symmetry_4
_geom_torsion_publ_flag
N2 C4 C5 C6 1(2) . . . . ?
C4 C5 C6 C7 -3(2) . . . . ?
C5 C6 C7 C8 0.6(18) . . . . ?
C5 C6 C7 C15 -179.5(12) . . . . ?
C6 C7 C8 N2 3.6(17) . . . . ?
C15 C7 C8 N2 -176.3(10) . . . . ?
C6 C7 C8 C9 -178.6(10) . . . . ?
C15 C7 C8 C9 1.5(16) . . . . ?
N2 C8 C9 N1 0.7(15) . . . . ?
C7 C8 C9 N1 -177.2(10) . . . . ?
N2 C8 C9 C13 179.3(10) . . . . ?
C7 C8 C9 C13 1.3(17) . . . . ?
N1 C10 C11 C12 -1.4(18) . . . . ?
C10 C11 C12 C13 1.5(17) . . . . ?
C11 C12 C13 C14 -178.2(11) . . . . ?
C11 C12 C13 C9 -0.2(16) . . . . ?
N1 C9 C13 C12 -1.2(16) . . . . ?
C8 C9 C13 C12 -179.7(10) . . . . ?
N1 C9 C13 C14 177.1(9) . . . . ?
C8 C9 C13 C14 -1.5(15) . . . . ?
C12 C13 C14 C15 176.8(11) . . . . ?
C9 C13 C14 C15 -1.3(16) . . . . ?
C12 C13 C14 N3 3.7(19) . . . . ?
C9 C13 C14 N3 -174.4(11) . . . . ?
C13 C14 C15 N4 -173.3(10) . . . . ?
N3 C14 C15 N4 1.4(12) . . . . ?
C13 C14 C15 C7 4.2(17) . . . . ?
N3 C14 C15 C7 178.9(9) . . . . ?
C6 C7 C15 N4 -6.9(19) . . . . ?
C8 C7 C15 N4 173.1(10) . . . . ?
C6 C7 C15 C14 176.0(11) . . . . ?
C8 C7 C15 C14 -4.1(15) . . . . ?
N3 C16 C17 C22 -31.4(18) . . . . ?
N4 C16 C17 C22 146.9(12) . . . . ?
N3 C16 C17 C18 151.9(12) . . . . ?
N4 C16 C17 C18 -29.8(18) . . . . ?
C22 C17 C18 C19 -1.5(19) . . . . ?
C16 C17 C18 C19 175.2(12) . . . . ?
C17 C18 C19 C20 -1(2) . . . . ?
C18 C19 C20 C21 2.0(19) . . . . ?
C18 C19 C20 N5 -175.4(12) . . . . ?
N5 C20 C21 C22 177.4(11) . . . . ?
C19 C20 C21 C22 0.0(19) . . . . ?
C18 C17 C22 C21 3.5(18) . . . . ?
C16 C17 C22 C21 -173.1(11) . . . . ?
C20 C21 C22 C17 -2.7(19) . . . . ?
N5 C23 C24 C25 -179.4(13) . . . . ?
C28 C23 C24 C25 3(2) . . . . ?
C23 C24 C25 C26 3(2) . . . . ?
C24 C25 C26 C27 -6(3) . . . . ?
C25 C26 C27 C28 4(2) . . . . ?
C26 C27 C28 C29 179.2(16) . . . . ?
C26 C27 C28 C23 1.6(19) . . . . ?
C24 C23 C28 C29 177.0(14) . . . . ?
N5 C23 C28 C29 -1.5(14) . . . . ?
C24 C23 C28 C27 -5(2) . . . . ?
N5 C23 C28 C27 176.7(11) . . . . ?
C27 C28 C29 C30 3(3) . . . . ?
C23 C28 C29 C30 -179.6(13) . . . . ?
C27 C28 C29 C34 -176.1(16) . . . . ?
C23 C28 C29 C34 1.6(15) . . . . ?
C28 C29 C30 C31 -176.4(14) . . . . ?
C34 C29 C30 C31 2.2(19) . . . . ?
C29 C30 C31 C32 0(2) . . . . ?
C30 C31 C32 C33 1(2) . . . . ?
C31 C32 C33 C34 -4(2) . . . . ?
C28 C29 C34 N5 -1.0(14) . . . . ?
C30 C29 C34 N5 -180.0(11) . . . . ?
C28 C29 C34 C33 174.0(11) . . . . ?
C30 C29 C34 C33 -5.0(18) . . . . ?
C32 C33 C34 N5 179.3(13) . . . . ?
C32 C33 C34 C29 5.5(18) . . . . ?
C11 C10 N1 C9 0.0(17) . . . . ?
C11 C10 N1 Re1 173.9(8) . . . . ?
C13 C9 N1 C10 1.2(15) . . . . ?
C8 C9 N1 C10 179.8(10) . . . . ?
C13 C9 N1 Re1 -173.3(8) . . . . ?
C8 C9 N1 Re1 5.3(12) . . . . ?
C5 C4 N2 C8 2.9(18) . . . . ?
C5 C4 N2 Re1 -173.7(9) . . . . ?
C7 C8 N2 C4 -5.3(16) . . . . ?
C9 C8 N2 C4 176.7(10) . . . . ?
C7 C8 N2 Re1 171.6(8) . . . . ?
C9 C8 N2 Re1 -6.4(12) . . . . ?
N4 C16 N3 C14 1.5(13) . . . . ?
C17 C16 N3 C14 179.9(10) . . . . ?
C15 C14 N3 C16 -1.7(12) . . . . ?
C13 C14 N3 C16 172.6(11) . . . . ?
N3 C16 N4 C15 -0.5(13) . . . . ?
C17 C16 N4 C15 -179.0(11) . . . . ?
C14 C15 N4 C16 -0.6(12) . . . . ?
C7 C15 N4 C16 -177.9(11) . . . . ?
C29 C34 N5 C23 0.0(13) . . . . ?
C33 C34 N5 C23 -174.4(11) . . . . ?
C29 C34 N5 C20 -179.9(11) . . . . ?
C33 C34 N5 C20 6(2) . . . . ?
C24 C23 N5 C34 -177.5(15) . . . . ?
C28 C23 N5 C34 0.9(13) . . . . ?
C24 C23 N5 C20 2(2) . . . . ?
C28 C23 N5 C20 -179.3(11) . . . . ?
C21 C20 N5 C34 40.2(18) . . . . ?
C19 C20 N5 C34 -142.4(13) . . . . ?
C21 C20 N5 C23 -139.6(13) . . . . ?
C19 C20 N5 C23 37.8(18) . . . . ?
O2 C2 Re1 C3 -4(28) . . . . ?
O2 C2 Re1 C1 -92(28) . . . . ?
O2 C2 Re1 N1 137(26) . . . . ?
O2 C2 Re1 N2 172(28) . . . . ?
O2 C2 Re1 Br1 89(28) . . . . ?
O3 C3 Re1 C2 -70(22) . . . . ?
O3 C3 Re1 C1 21(22) . . . . ?
O3 C3 Re1 N1 115(22) . . . . ?
O3 C3 Re1 N2 142(21) . . . . ?
O3 C3 Re1 Br1 -160(22) . . . . ?
O1 C1 Re1 C2 -13(11) . . . . ?
O1 C1 Re1 C3 -101(11) . . . . ?
O1 C1 Re1 N1 161(11) . . . . ?
O1 C1 Re1 N2 86(11) . . . . ?
O1 C1 Re1 Br1 114(15) . . . . ?
C10 N1 Re1 C2 -144(3) . . . . ?
C9 N1 Re1 C2 30(4) . . . . ?
C10 N1 Re1 C3 -3.7(10) . . . . ?
C9 N1 Re1 C3 170.3(8) . . . . ?
C10 N1 Re1 C1 85.5(10) . . . . ?
C9 N1 Re1 C1 -100.6(8) . . . . ?
C10 N1 Re1 N2 179.7(10) . . . . ?
C9 N1 Re1 N2 -6.4(7) . . . . ?
C10 N1 Re1 Br1 -95.5(9) . . . . ?
C9 N1 Re1 Br1 78.5(7) . . . . ?
C4 N2 Re1 C2 8.3(11) . . . . ?
C8 N2 Re1 C2 -168.3(8) . . . . ?
C4 N2 Re1 C3 156(3) . . . . ?
C8 N2 Re1 C3 -21(4) . . . . ?
C4 N2 Re1 C1 -83.3(10) . . . . ?
C8 N2 Re1 C1 100.0(8) . . . . ?
C4 N2 Re1 N1 -176.4(10) . . . . ?
C8 N2 Re1 N1 7.0(8) . . . . ?
C4 N2 Re1 Br1 97.3(10) . . . . ?
C8 N2 Re1 Br1 -79.3(8) . . . . ?
Cl1 C35 Cl2 Cl2 7(2) . . . 2_656 ?
Cl3 C35 Cl2 Cl2 -122.7(14) . . . 2_656 ?
